data_2001751
loop_
_publ_author_name
'Schaffers, K. I.'
'Keszler, D. A.'

_publ_section_title
;
 Alkaline-earth beryllium borate CaBeB~2~O~5~
;
_journal_issue 4
_journal_name_full 'Acta Crystallographica Section C'
_journal_page_first 647
_journal_page_last 650
_journal_paper_doi 10.1107/S0108270192006371
_journal_volume 49
_journal_year 1993
_chemical_formula_sum 'B2 Be Ca O5'
_chemical_formula_weight 150.71
_space_group_IT_number 14
_space_group_name_Hall '-P 2yn'
_space_group_name_H-M_alt 'P 1 21/n 1'
_symmetry_cell_setting monoclinic
_symmetry_space_group_name_Hall '-P 2yn'
_symmetry_space_group_name_H-M 'P 1 21/n 1'
_cell_angle_alpha 90
_cell_angle_beta 98.12(2)
_cell_angle_gamma 90
_cell_formula_units_Z 4
_cell_length_a 5.167(2)
_cell_length_b 3.756(2)
_cell_length_c 17.160(2)
_cell_volume 329.7(2)
_diffrn_radiation_type Mo
_diffrn_radiation_wavelength 0.71069
_exptl_absorpt_coefficient_mu 1.738
_exptl_crystal_density_diffrn 3.036
_exptl_crystal_F_000 296
_cod_data_source_file st0579.cif
_cod_data_source_block st0579_structure_1_of_1
_cod_original_formula_sum 'Ca Be B2 O5'
_cod_database_code 2001751

loop_
_space_group_symop_id
_space_group_symop_operation_xyz
1 x,y,z
2 -x+1/2,y+1/2,-z+1/2
3 -x,-y,-z
4 x+1/2,-y+1/2,z+1/2

loop_
_atom_site_label
_atom_site_fract_x
_atom_site_fract_y
_atom_site_fract_z
Ca .79150(10) .6212(2) .07348(5)
Be .6040(10) .238(2) .2122(3)
B1 .3000(10) .9740(10) .0963(3)
B2 1.1122(9) .2520(10) .2119(3)
O1 .3561(5) .4790(10) .2236(2)
O2 1.0854(5) .0934(8) .1302(2)
O3 .8679(5) .4570(10) .2178(2)
O4 .5484(6) .0793(8) .1265(2)
O5 .2560(6) .7630(10) .0321(2)

loop_
_geom_angle_atom_site_label_1
_geom_angle_atom_site_label_2
_geom_angle_atom_site_label_3
_geom_angle
O2 Ca O2 96.10(10)
O2 Ca O3 56.30(10)
O2 Ca O4 64.00(10)
O2 Ca O5 70.50(10)
O3 Ca O4 59.10(10)
O3 Ca O5 106.80(10)
O4 Ca O4 97.10(10)
O5 Ca O5 85.80(10)
O5 Ca O5 91.00(10)
O5 Ca O5 72.60(10)
O1 Be O3 113.3(4)
O1 Be O3 105.9(3)
O1 Be O4 106.6(3)
O3 Be O3 108.2(3)
O3 Be O4 116.0(4)
O3 Be O4 107.0(3)
O2 B1 O4 120.3(4)
O2 B1 O5 118.6(4)
O4 B1 O5 121.0(4)
O1 B2 O1 106.6(3)
O1 B2 O2 113.6(4)
O1 B2 O2 108.1(3)
O1 B2 O3 101.10(10)
O1 B2 O3 113.4(4)
O2 B2 O3 107.4(3)

loop_
_geom_bond_atom_site_label_1
_geom_bond_atom_site_label_2
_geom_bond_distance
Ca O2 2.601(3)
Ca O2 2.446(3)
Ca O3 2.529(3)
Ca O4 2.621(3)
Ca O4 2.385(3)
Ca O5 2.809(4)
Ca O5 2.651(4)
Ca O5 2.301(3)
Ca O5 2.928(4)
Be O1 1.600(6)
Be O2 1.586(6)
Be O3 1.590(6)
Be O4 1.576(6)
B1 O2 1.395(6)
B1 O4 1.374(6)
B1 O5 1.352(6)
B2 O1 1.502(6)
B2 O1 1.511(6)
B2 O2 1.511(6)
B2 O3 1.494(6)
